data_7049212
loop_
_publ_author_name
'Tzeng, Biing-Chiau'
'Lin, Jun-Fu'

_publ_section_title
;
 Crystal-engineering and luminescence studies of
 1,3,5-tris(3-pyridylethynyl)benzene or
 1,3,5-tris(4-pyridylethynyl)benzene with copper(i) iodides.
;
_journal_issue 12
_journal_name_full 'Dalton transactions (Cambridge, England : 2003)'
_journal_page_first 4046
_journal_page_last 4057
_journal_paper_doi 10.1039/c8dt04904a
_journal_volume 48
_journal_year 2019
_chemical_formula_moiety 'C54 H30 Cu3 I3 N6'
_chemical_formula_sum 'C54 H36 Cu3 I3 N6'
_chemical_formula_weight 1340.21
_space_group_crystal_system monoclinic
_space_group_IT_number 14
_space_group_name_Hall '-P 2ybc'
_space_group_name_H-M_alt 'P 1 21/c 1'
_symmetry_space_group_name_Hall '-P 2ybc'
_symmetry_space_group_name_H-M 'P 1 21/c 1'
_atom_sites_solution_hydrogens geom
_audit_block_doi 10.5517/ccdc.csd.cc217h93
_audit_creation_method SHELXL-2014/7
_audit_update_record
;
2019-02-05 deposited with the CCDC.    2019-02-28 downloaded from the CCDC.
;
_cell_angle_alpha 90
_cell_angle_beta 112.22
_cell_angle_gamma 90
_cell_formula_units_Z 4
_cell_length_a 18.599(3)
_cell_length_b 24.880(4)
_cell_length_c 14.068(2)
_cell_measurement_reflns_used 650
_cell_measurement_temperature 173(2)
_cell_measurement_theta_max 25.00
_cell_measurement_theta_min 1.18
_cell_volume 6026.4(16)
_computing_cell_refinement 'BRUKER SMART'
_computing_data_collection 'BRUKER SMART'
_computing_data_reduction 'BRUKER SAINT'
_computing_molecular_graphics Ortep-3
_computing_structure_refinement 'SHELXL-2014/7 (Sheldrick, 2014)'
_computing_structure_solution 'SHELXL-2014/7 (Sheldrick, 2014)'
_diffrn_ambient_temperature 173(2)
_diffrn_measured_fraction_theta_full 0.995
_diffrn_measured_fraction_theta_max 0.995
_diffrn_measurement_device_type 'Bruker Smart Apex'
_diffrn_measurement_method 'phi-omega scan'
_diffrn_radiation_type MoK\a
_diffrn_radiation_wavelength 0.71073
_diffrn_reflns_av_R_equivalents 0.0463
_diffrn_reflns_av_unetI/netI 0.0607
_diffrn_reflns_Laue_measured_fraction_full 0.995
_diffrn_reflns_Laue_measured_fraction_max 0.995
_diffrn_reflns_limit_h_max 22
_diffrn_reflns_limit_h_min -22
_diffrn_reflns_limit_k_max 29
_diffrn_reflns_limit_k_min -29
_diffrn_reflns_limit_l_max 15
_diffrn_reflns_limit_l_min -16
_diffrn_reflns_number 30512
_diffrn_reflns_point_group_measured_fraction_full 0.995
_diffrn_reflns_point_group_measured_fraction_max 0.995
_diffrn_reflns_theta_full 25.000
_diffrn_reflns_theta_max 25.000
_diffrn_reflns_theta_min 1.183
_exptl_absorpt_coefficient_mu 2.621
_exptl_absorpt_correction_T_max 0.9965
_exptl_absorpt_correction_T_min 0.9904
_exptl_absorpt_correction_type empirical
_exptl_absorpt_process_details SADABS
_exptl_crystal_colour Yellow
_exptl_crystal_density_diffrn 1.477
_exptl_crystal_density_meas 1.47
_exptl_crystal_density_method 'not measured'
_exptl_crystal_description plate
_exptl_crystal_F_000 2592
_exptl_crystal_size_max 0.0644
_exptl_crystal_size_mid 0.0581
_exptl_crystal_size_min 0.0347
_refine_diff_density_max 0.881
_refine_diff_density_min -0.784
_refine_diff_density_rms 0.167
_refine_ls_extinction_method none
_refine_ls_goodness_of_fit_ref 1.045
_refine_ls_hydrogen_treatment constr
_refine_ls_matrix_type full
_refine_ls_number_parameters 595
_refine_ls_number_reflns 10564
_refine_ls_number_restraints 0
_refine_ls_restrained_S_all 1.045
_refine_ls_R_factor_all 0.0599
_refine_ls_R_factor_gt 0.0429
_refine_ls_shift/su_max 0.001
_refine_ls_shift/su_mean 0.000
_refine_ls_structure_factor_coef Fsqd
_refine_ls_weighting_details 'w=1/[\s^2^(Fo^2^)+(0.0748P)^2^] where P=(Fo^2^+2Fc^2^)/3'
_refine_ls_weighting_scheme calc
_refine_ls_wR_factor_gt 0.1307
_refine_ls_wR_factor_ref 0.1353
_reflns_Friedel_coverage 0.000
_reflns_number_gt 7696
_reflns_number_total 10564
_reflns_threshold_expression 'I > 2\s(I)'
_cod_data_source_file c8dt04904a2.cif
_cod_data_source_block ljf06-sr_sq
_cod_depositor_comments
;
The following automatic conversions were performed:

'_exptl_absorpt_correction_type' value 'Empirical' changed to
'empirical' according to
/home/data/users/saulius/crontab/automatic-downloads/rss-feeds/RSC/lib/dictionaries/cif_core.dic
dictionary named 'cif_core.dic' version 2.4.2 from 2011-04-26.

Automatic conversion script
Id: cif_fix_values 4973 2017-02-22 13:04:09Z antanas 

 Adding full bibliography for 7049209--7049213.cif.
;
_cod_original_cell_volume 6026.3(15)
_cod_database_code 7049212
_shelx_shelxl_version_number 2014/7
_shelx_space_group_comment
;
The symmetry employed for this shelxl refinement is uniquely defined
by the following loop, which should always be used as a source of
symmetry information in preference to the above space-group names.
They are only intended as comments.
;

loop_
_space_group_symop_operation_xyz
'x, y, z'
'-x, y+1/2, -z+1/2'
'-x, -y, -z'
'x, -y-1/2, z-1/2'

loop_
_atom_site_label
_atom_site_type_symbol
_atom_site_fract_x
_atom_site_fract_y
_atom_site_fract_z
_atom_site_U_iso_or_equiv
_atom_site_adp_type
_atom_site_occupancy
_atom_site_site_symmetry_order
_atom_site_calc_flag
_atom_site_refinement_flags_posn
_atom_site_refinement_flags_adp
N5 N 0.8657(3) 0.9897(2) 0.7799(5) 0.0426(16) Uani 1 1 d . .
I1 I 0.08425(2) 0.66050(2) 0.06366(3) 0.02609(13) Uani 1 1 d . .
I2 I 0.33224(2) 0.62021(2) 0.17511(4) 0.03152(14) Uani 1 1 d . .
I3 I 1.01629(3) 0.90975(2) 1.01169(4) 0.04453(17) Uani 1 1 d . .
Cu1 Cu 0.19581(4) 0.60815(3) 0.02156(7) 0.0277(2) Uani 1 1 d . .
Cu2 Cu 0.20446(4) 0.62011(3) 0.21624(6) 0.0278(2) Uani 1 1 d . .
Cu3 Cu 0.92731(5) 0.99395(3) 0.95078(8) 0.0400(3) Uani 1 1 d . .
N1 N 0.8256(3) 0.4727(2) 0.9899(4) 0.0226(12) Uani 1 1 d . .
N2 N 0.1997(3) 0.64991(19) 0.8996(4) 0.0227(12) Uani 1 1 d . .
N3 N 0.8209(3) 0.9853(2) 0.9643(5) 0.0328(14) Uani 1 1 d . .
N4 N 0.2333(3) 0.6622(2) 0.3526(4) 0.0255(12) Uani 1 1 d . .
N6 N 0.8388(3) 0.45171(19) 0.7523(4) 0.0224(12) Uani 1 1 d . .
C1 C 0.8995(4) 0.4891(3) 1.0205(5) 0.0295(16) Uani 1 1 d . .
H1 H 0.9395 0.4630 1.0458 0.035 Uiso 1 1 calc R U
C2 C 0.9207(4) 0.5425(3) 1.0171(6) 0.0333(17) Uani 1 1 d . .
H2 H 0.9737 0.5524 1.0377 0.040 Uiso 1 1 calc R U
C3 C 0.8621(4) 0.5810(3) 0.9827(5) 0.0295(16) Uani 1 1 d . .
H3 H 0.8745 0.6177 0.9785 0.035 Uiso 1 1 calc R U
C4 C 0.7857(4) 0.5650(3) 0.9548(5) 0.0270(15) Uani 1 1 d . .
C5 C 0.7700(4) 0.5106(2) 0.9575(5) 0.0244(15) Uani 1 1 d . .
H5 H 0.7173 0.4995 0.9352 0.029 Uiso 1 1 calc R U
C6 C 0.7253(4) 0.6047(3) 0.9269(5) 0.0267(15) Uani 1 1 d . .
C7 C 0.6803(4) 0.6409(3) 0.9101(5) 0.0287(15) Uani 1 1 d . .
C8 C 0.6281(4) 0.6864(3) 0.8944(5) 0.0244(15) Uani 1 1 d . .
C9 C 0.5479(4) 0.6786(3) 0.8681(5) 0.0262(15) Uani 1 1 d . .
H9 H 0.5269 0.6434 0.8597 0.031 Uiso 1 1 calc R U
C10 C 0.4999(3) 0.7233(2) 0.8546(5) 0.0223(14) Uani 1 1 d . .
C11 C 0.5303(3) 0.7750(2) 0.8644(5) 0.0225(14) Uani 1 1 d . .
H11 H 0.4967 0.8052 0.8529 0.027 Uiso 1 1 calc R U
C12 C 0.6101(3) 0.7826(2) 0.8913(5) 0.0227(14) Uani 1 1 d . .
C13 C 0.6584(4) 0.7386(2) 0.9051(5) 0.0244(15) Uani 1 1 d . .
H13 H 0.7124 0.7437 0.9220 0.029 Uiso 1 1 calc R U
C14 C 0.6427(3) 0.8360(3) 0.9055(5) 0.0289(16) Uani 1 1 d . .
C15 C 0.6736(4) 0.8798(3) 0.9218(5) 0.0287(16) Uani 1 1 d . .
C16 C 0.7082(4) 0.9316(3) 0.9411(5) 0.0273(15) Uani 1 1 d . .
C17 C 0.6694(4) 0.9766(3) 0.9533(6) 0.0357(18) Uani 1 1 d . .
H17 H 0.6171 0.9739 0.9480 0.043 Uiso 1 1 calc R U
C18 C 0.7068(4) 1.0251(3) 0.9730(6) 0.041(2) Uani 1 1 d . .
H18 H 0.6810 1.0562 0.9835 0.049 Uiso 1 1 calc R U
C19 C 0.7820(4) 1.0288(3) 0.9775(6) 0.0351(17) Uani 1 1 d . .
H19 H 0.8072 1.0628 0.9902 0.042 Uiso 1 1 calc R U
C20 C 0.7846(4) 0.9381(3) 0.9484(5) 0.0310(16) Uani 1 1 d . .
H20 H 0.8122 0.9072 0.9417 0.037 Uiso 1 1 calc R U
C21 C 0.4193(4) 0.7150(2) 0.8346(5) 0.0251(15) Uani 1 1 d . .
C22 C 0.3535(4) 0.7069(2) 0.8225(5) 0.0257(15) Uani 1 1 d . .
C23 C 0.2759(3) 0.6953(2) 0.8175(5) 0.0231(14) Uani 1 1 d . .
C24 C 0.2086(4) 0.7152(3) 0.7430(5) 0.0299(16) Uani 1 1 d . .
H24 H 0.2109 0.7381 0.6903 0.036 Uiso 1 1 calc R U
C25 C 0.1372(4) 0.7008(3) 0.7468(5) 0.0314(17) Uani 1 1 d . .
H25 H 0.0900 0.7132 0.6958 0.038 Uiso 1 1 calc R U
C26 C 0.1361(3) 0.6689(2) 0.8245(5) 0.0264(15) Uani 1 1 d . .
H26 H 0.0870 0.6594 0.8258 0.032 Uiso 1 1 calc R U
C27 C 0.2687(3) 0.6632(2) 0.8949(5) 0.0224(14) Uani 1 1 d . .
H27 H 0.3148 0.6500 0.9469 0.027 Uiso 1 1 calc R U
C28 C 0.1809(4) 0.6838(3) 0.3837(5) 0.0292(16) Uani 1 1 d . .
H28 H 0.1274 0.6788 0.3429 0.035 Uiso 1 1 calc R U
C29 C 0.2010(4) 0.7133(3) 0.4728(6) 0.0331(17) Uani 1 1 d . .
H29 H 0.1616 0.7280 0.4926 0.040 Uiso 1 1 calc R U
C30 C 0.2793(4) 0.7217(3) 0.5342(5) 0.0286(16) Uani 1 1 d . .
H30 H 0.2942 0.7424 0.5954 0.034 Uiso 1 1 calc R U
C31 C 0.3340(3) 0.6988(2) 0.5023(5) 0.0249(15) Uani 1 1 d . .
C32 C 0.3090(4) 0.6696(2) 0.4116(5) 0.0248(15) Uani 1 1 d . .
H32 H 0.3470 0.6542 0.3898 0.030 Uiso 1 1 calc R U
C33 C 0.4167(4) 0.7055(3) 0.5558(5) 0.0251(15) Uani 1 1 d . .
C34 C 0.4855(4) 0.7105(2) 0.5897(5) 0.0269(15) Uani 1 1 d . .
C35 C 0.5688(3) 0.7178(3) 0.6267(5) 0.0250(15) Uani 1 1 d . .
C36 C 0.6176(4) 0.6732(2) 0.6461(5) 0.0250(15) Uani 1 1 d . .
H36 H 0.5969 0.6379 0.6391 0.030 Uiso 1 1 calc R U
C37 C 0.6979(4) 0.6813(3) 0.6763(5) 0.0268(15) Uani 1 1 d . .
C38 C 0.7283(3) 0.7331(2) 0.6882(5) 0.0213(14) Uani 1 1 d . .
H38 H 0.7828 0.7382 0.7098 0.026 Uiso 1 1 calc R U
C39 C 0.6797(3) 0.7771(2) 0.6687(5) 0.0236(14) Uani 1 1 d . .
C40 C 0.5989(3) 0.7694(2) 0.6373(5) 0.0223(14) Uani 1 1 d . .
H40 H 0.5651 0.7995 0.6235 0.027 Uiso 1 1 calc R U
C41 C 0.7089(4) 0.8304(3) 0.6767(5) 0.0279(16) Uani 1 1 d . .
C42 C 0.7318(4) 0.8758(3) 0.6820(5) 0.0283(16) Uani 1 1 d . .
C43 C 0.7595(4) 0.9294(3) 0.6948(5) 0.0298(16) Uani 1 1 d . .
C44 C 0.8371(4) 0.9404(3) 0.7552(6) 0.0406(19) Uani 1 1 d . .
H44 H 0.8715 0.9109 0.7801 0.049 Uiso 1 1 calc R U
C45 C 0.8180(4) 1.0315(3) 0.7415(6) 0.0362(18) Uani 1 1 d . .
H45 H 0.8378 1.0670 0.7576 0.043 Uiso 1 1 calc R U
C46 C 0.7400(5) 1.0243(3) 0.6784(7) 0.049(2) Uani 1 1 d . .
H46 H 0.7078 1.0545 0.6506 0.059 Uiso 1 1 calc R U
C47 C 0.7101(4) 0.9735(3) 0.6568(6) 0.0414(19) Uani 1 1 d . .
H47 H 0.6566 0.9682 0.6165 0.050 Uiso 1 1 calc R U
C48 C 0.7471(4) 0.6349(3) 0.6936(5) 0.0278(16) Uani 1 1 d . .
C49 C 0.7857(4) 0.5949(3) 0.7072(5) 0.0295(16) Uani 1 1 d . .
C50 C 0.8303(3) 0.5465(3) 0.7188(5) 0.0260(15) Uani 1 1 d . .
C51 C 0.8007(4) 0.4983(2) 0.7378(5) 0.0247(15) Uani 1 1 d . .
H51 H 0.7505 0.4985 0.7406 0.030 Uiso 1 1 calc R U
C52 C 0.9084(4) 0.4516(3) 0.7453(5) 0.0281(16) Uani 1 1 d . .
H52 H 0.9358 0.4185 0.7545 0.034 Uiso 1 1 calc R U
C53 C 0.9425(4) 0.4974(3) 0.7254(6) 0.0368(18) Uani 1 1 d . .
H53 H 0.9916 0.4957 0.7193 0.044 Uiso 1 1 calc R U
C54 C 0.9030(4) 0.5461(3) 0.7145(5) 0.0316(17) Uani 1 1 d . .
H54 H 0.9261 0.5785 0.7043 0.038 Uiso 1 1 calc R U

loop_
_atom_site_aniso_label
_atom_site_aniso_U_11
_atom_site_aniso_U_22
_atom_site_aniso_U_33
_atom_site_aniso_U_23
_atom_site_aniso_U_13
_atom_site_aniso_U_12
N5 0.035(3) 0.036(4) 0.057(5) -0.004(3) 0.019(3) -0.006(3)
I1 0.0189(2) 0.0235(2) 0.0339(3) 0.00365(18) 0.00767(19) 0.00413(16)
I2 0.0188(2) 0.0416(3) 0.0310(3) 0.0032(2) 0.0059(2) -0.00039(18)
I3 0.0264(3) 0.0275(3) 0.0718(4) -0.0053(2) 0.0097(3) -0.00663(19)
Cu1 0.0226(4) 0.0243(4) 0.0364(5) 0.0066(4) 0.0113(4) 0.0000(3)
Cu2 0.0234(4) 0.0246(4) 0.0317(5) -0.0018(4) 0.0063(4) -0.0019(3)
Cu3 0.0202(4) 0.0337(5) 0.0642(7) -0.0075(4) 0.0137(5) -0.0095(4)
N1 0.025(3) 0.021(3) 0.024(3) 0.000(2) 0.012(3) -0.001(2)
N2 0.022(3) 0.016(3) 0.029(3) -0.002(2) 0.009(3) -0.003(2)
N3 0.030(3) 0.024(3) 0.045(4) 0.000(3) 0.015(3) -0.001(2)
N4 0.024(3) 0.024(3) 0.028(3) -0.006(2) 0.009(3) -0.003(2)
N6 0.018(3) 0.020(3) 0.027(3) 0.004(2) 0.006(2) 0.003(2)
C1 0.023(3) 0.027(4) 0.033(4) -0.001(3) 0.003(3) 0.001(3)
C2 0.017(3) 0.032(4) 0.047(5) -0.008(3) 0.007(3) -0.007(3)
C3 0.033(4) 0.020(4) 0.036(4) -0.002(3) 0.014(3) -0.005(3)
C4 0.028(4) 0.031(4) 0.025(4) -0.003(3) 0.013(3) -0.001(3)
C5 0.022(3) 0.023(4) 0.030(4) -0.001(3) 0.012(3) -0.001(3)
C6 0.025(3) 0.024(4) 0.030(4) 0.001(3) 0.009(3) 0.001(3)
C7 0.033(4) 0.026(4) 0.029(4) -0.005(3) 0.016(3) -0.002(3)
C8 0.024(3) 0.026(4) 0.023(4) -0.004(3) 0.010(3) 0.003(3)
C9 0.026(3) 0.025(4) 0.031(4) -0.002(3) 0.014(3) -0.001(3)
C10 0.020(3) 0.024(3) 0.024(4) -0.002(3) 0.010(3) 0.000(3)
C11 0.019(3) 0.028(4) 0.022(4) 0.001(3) 0.009(3) 0.003(3)
C12 0.027(3) 0.020(3) 0.024(4) -0.003(3) 0.013(3) -0.003(3)
C13 0.019(3) 0.031(4) 0.022(4) -0.002(3) 0.006(3) -0.002(3)
C14 0.017(3) 0.036(4) 0.037(4) -0.006(3) 0.013(3) 0.006(3)
C15 0.022(3) 0.027(4) 0.038(4) 0.000(3) 0.013(3) 0.000(3)
C16 0.022(3) 0.025(4) 0.035(4) 0.000(3) 0.011(3) -0.005(3)
C17 0.023(3) 0.033(4) 0.053(5) -0.004(4) 0.017(4) -0.003(3)
C18 0.033(4) 0.027(4) 0.075(6) -0.004(4) 0.034(4) 0.001(3)
C19 0.030(4) 0.028(4) 0.044(5) 0.001(3) 0.010(4) -0.005(3)
C20 0.025(3) 0.027(4) 0.036(4) 0.005(3) 0.007(3) 0.001(3)
C21 0.025(3) 0.020(3) 0.030(4) 0.002(3) 0.011(3) -0.002(3)
C22 0.026(4) 0.024(4) 0.029(4) 0.002(3) 0.012(3) -0.003(3)
C23 0.023(3) 0.017(3) 0.030(4) -0.005(3) 0.011(3) -0.002(3)
C24 0.031(4) 0.029(4) 0.032(4) 0.002(3) 0.015(3) 0.001(3)
C25 0.021(3) 0.039(4) 0.033(4) 0.006(3) 0.009(3) -0.002(3)
C26 0.015(3) 0.030(4) 0.033(4) 0.000(3) 0.007(3) -0.001(3)
C27 0.018(3) 0.019(3) 0.029(4) -0.002(3) 0.008(3) 0.000(2)
C28 0.023(3) 0.029(4) 0.035(4) -0.002(3) 0.009(3) -0.002(3)
C29 0.023(3) 0.047(4) 0.036(5) -0.004(3) 0.018(3) 0.004(3)
C30 0.025(3) 0.037(4) 0.022(4) -0.007(3) 0.006(3) -0.003(3)
C31 0.023(3) 0.022(3) 0.030(4) 0.002(3) 0.011(3) 0.000(3)
C32 0.022(3) 0.021(3) 0.031(4) -0.001(3) 0.009(3) 0.002(3)
C33 0.024(4) 0.029(4) 0.022(4) -0.002(3) 0.009(3) 0.002(3)
C34 0.023(4) 0.024(4) 0.028(4) -0.003(3) 0.003(3) -0.002(3)
C35 0.022(3) 0.027(4) 0.024(4) -0.005(3) 0.006(3) 0.001(3)
C36 0.027(3) 0.022(3) 0.023(4) -0.004(3) 0.007(3) -0.006(3)
C37 0.025(3) 0.026(4) 0.030(4) 0.004(3) 0.011(3) 0.002(3)
C38 0.021(3) 0.021(3) 0.025(4) 0.001(3) 0.012(3) 0.001(3)
C39 0.028(3) 0.019(3) 0.027(4) 0.000(3) 0.013(3) -0.002(3)
C40 0.023(3) 0.024(4) 0.017(3) 0.001(3) 0.004(3) 0.006(3)
C41 0.023(3) 0.028(4) 0.031(4) 0.001(3) 0.009(3) 0.003(3)
C42 0.029(4) 0.024(4) 0.031(4) 0.004(3) 0.012(3) -0.001(3)
C43 0.035(4) 0.030(4) 0.032(4) 0.007(3) 0.021(3) 0.000(3)
C44 0.031(4) 0.026(4) 0.063(6) -0.003(4) 0.015(4) 0.002(3)
C45 0.044(4) 0.026(4) 0.043(5) 0.004(3) 0.021(4) -0.010(3)
C46 0.056(5) 0.027(4) 0.061(6) 0.005(4) 0.018(5) 0.002(4)
C47 0.037(4) 0.033(4) 0.051(5) 0.008(4) 0.014(4) -0.011(3)
C48 0.021(3) 0.027(4) 0.030(4) 0.003(3) 0.004(3) -0.001(3)
C49 0.026(4) 0.030(4) 0.034(4) 0.004(3) 0.015(3) 0.001(3)
C50 0.023(3) 0.029(4) 0.024(4) 0.003(3) 0.007(3) 0.005(3)
C51 0.023(3) 0.030(4) 0.024(4) 0.003(3) 0.012(3) 0.001(3)
C52 0.025(3) 0.021(4) 0.036(4) 0.005(3) 0.010(3) 0.006(3)
C53 0.025(4) 0.036(4) 0.046(5) 0.006(3) 0.011(4) 0.007(3)
C54 0.027(4) 0.026(4) 0.042(5) 0.008(3) 0.013(3) -0.002(3)

loop_
_atom_type_symbol
_atom_type_description
_atom_type_scat_dispersion_real
_atom_type_scat_dispersion_imag
_atom_type_scat_source
C C 0.0033 0.0016 'International Tables Vol C Tables 4.2.6.8 and 6.1.1.4'
H H 0.0000 0.0000 'International Tables Vol C Tables 4.2.6.8 and 6.1.1.4'
N N 0.0061 0.0033 'International Tables Vol C Tables 4.2.6.8 and 6.1.1.4'
Cu Cu 0.3201 1.2651 'International Tables Vol C Tables 4.2.6.8 and 6.1.1.4'
I I -0.4742 1.8119 'International Tables Vol C Tables 4.2.6.8 and 6.1.1.4'

loop_
_geom_angle_atom_site_label_1
_geom_angle_atom_site_label_2
_geom_angle_atom_site_label_3
_geom_angle
_geom_angle_site_symmetry_1
_geom_angle_site_symmetry_3
C44 N5 C45 118.1(6) . .
C44 N5 Cu3 108.4(5) . .
C45 N5 Cu3 112.8(5) . .
Cu2 I1 Cu1 60.68(3) . .
Cu2 I2 Cu1 61.15(3) . .
Cu3 I3 Cu3 58.73(3) 3_777 .
N2 Cu1 N1 120.3(2) 1_554 3_666
N2 Cu1 I2 107.51(14) 1_554 .
N1 Cu1 I2 105.83(14) 3_666 .
N2 Cu1 Cu2 142.53(14) 1_554 .
N1 Cu1 Cu2 97.11(15) 3_666 .
I2 Cu1 Cu2 59.34(3) . .
N2 Cu1 I1 102.40(14) 1_554 .
N1 Cu1 I1 110.45(14) 3_666 .
I2 Cu1 I1 110.15(3) . .
Cu2 Cu1 I1 58.65(3) . .
N4 Cu2 N6 102.9(2) . 3_666
N4 Cu2 I1 113.80(15) . .
N6 Cu2 I1 102.90(14) 3_666 .
N4 Cu2 I2 105.23(14) . .
N6 Cu2 I2 119.98(14) 3_666 .
I1 Cu2 I2 112.04(3) . .
N4 Cu2 Cu1 153.08(15) . .
N6 Cu2 Cu1 104.03(15) 3_666 .
I1 Cu2 Cu1 60.68(3) . .
I2 Cu2 Cu1 59.52(3) . .
N3 Cu3 N5 88.6(2) . .
N3 Cu3 Cu3 144.83(18) . 3_777
N5 Cu3 Cu3 126.58(17) . 3_777
N3 Cu3 I3 113.94(16) . 3_777
N5 Cu3 I3 105.40(16) . 3_777
Cu3 Cu3 I3 60.98(3) 3_777 3_777
N3 Cu3 I3 113.33(16) . .
N5 Cu3 I3 108.58(16) . .
Cu3 Cu3 I3 60.30(4) 3_777 .
I3 Cu3 I3 121.27(3) 3_777 .
C1 N1 C5 117.4(5) . .
C1 N1 Cu1 118.0(4) . 3_666
C5 N1 Cu1 124.1(4) . 3_666
C26 N2 C27 116.5(5) . .
C26 N2 Cu1 123.0(4) . 1_556
C27 N2 Cu1 120.3(4) . 1_556
C20 N3 C19 117.7(6) . .
C20 N3 Cu3 121.3(5) . .
C19 N3 Cu3 120.5(4) . .
C28 N4 C32 118.0(6) . .
C28 N4 Cu2 123.1(4) . .
C32 N4 Cu2 118.9(4) . .
C51 N6 C52 117.7(5) . .
C51 N6 Cu2 123.7(4) . 3_666
C52 N6 Cu2 118.6(4) . 3_666
N1 C1 C2 123.3(6) . .
C1 C2 C3 118.3(6) . .
C4 C3 C2 119.1(6) . .
C3 C4 C5 118.4(6) . .
C3 C4 C6 119.6(6) . .
C5 C4 C6 121.9(6) . .
N1 C5 C4 123.4(6) . .
C7 C6 C4 173.7(7) . .
C6 C7 C8 177.0(8) . .
C13 C8 C9 120.0(6) . .
C13 C8 C7 119.2(6) . .
C9 C8 C7 120.8(6) . .
C10 C9 C8 119.1(6) . .
C11 C10 C9 120.6(6) . .
C11 C10 C21 120.5(5) . .
C9 C10 C21 118.8(6) . .
C10 C11 C12 120.1(6) . .
C13 C12 C11 119.7(6) . .
C13 C12 C14 119.6(6) . .
C11 C12 C14 120.7(6) . .
C12 C13 C8 120.4(6) . .
C15 C14 C12 176.5(7) . .
C14 C15 C16 178.8(7) . .
C17 C16 C20 117.5(6) . .
C17 C16 C15 122.7(6) . .
C20 C16 C15 119.8(6) . .
C18 C17 C16 119.6(6) . .
C17 C18 C19 119.8(7) . .
N3 C19 C18 121.7(6) . .
N3 C20 C16 123.7(6) . .
C22 C21 C10 176.7(7) . .
C21 C22 C23 174.8(7) . .
C24 C23 C27 117.9(6) . .
C24 C23 C22 124.4(6) . .
C27 C23 C22 117.6(6) . .
C23 C24 C25 118.7(6) . .
C26 C25 C24 119.0(6) . .
N2 C26 C25 124.4(6) . .
N2 C27 C23 123.5(6) . .
N4 C28 C29 122.5(6) . .
C28 C29 C30 120.1(6) . .
C31 C30 C29 117.4(6) . .
C30 C31 C32 118.9(6) . .
C30 C31 C33 123.6(6) . .
C32 C31 C33 117.4(6) . .
N4 C32 C31 123.1(6) . .
C34 C33 C31 172.8(7) . .
C33 C34 C35 177.5(8) . .
C40 C35 C36 120.6(6) . .
C40 C35 C34 119.3(6) . .
C36 C35 C34 120.0(6) . .
C35 C36 C37 119.0(6) . .
C38 C37 C36 120.4(6) . .
C38 C37 C48 121.4(6) . .
C36 C37 C48 118.2(6) . .
C39 C38 C37 120.3(6) . .
C38 C39 C40 119.6(6) . .
C38 C39 C41 121.5(6) . .
C40 C39 C41 118.8(6) . .
C35 C40 C39 119.9(5) . .
C42 C41 C39 178.4(7) . .
C41 C42 C43 176.4(7) . .
C44 C43 C47 117.2(6) . .
C44 C43 C42 120.2(6) . .
C47 C43 C42 122.3(6) . .
N5 C44 C43 123.9(7) . .
N5 C45 C46 121.7(7) . .
C47 C46 C45 119.9(7) . .
C46 C47 C43 119.1(7) . .
C49 C48 C37 177.5(7) . .
C48 C49 C50 177.5(8) . .
C54 C50 C51 118.1(6) . .
C54 C50 C49 122.3(6) . .
C51 C50 C49 119.6(6) . .
N6 C51 C50 123.7(6) . .
N6 C52 C53 122.9(6) . .
C52 C53 C54 118.5(6) . .
C50 C54 C53 119.0(6) . .

loop_
_geom_bond_atom_site_label_1
_geom_bond_atom_site_label_2
_geom_bond_distance
_geom_bond_site_symmetry_2
N5 C44 1.331(9) .
N5 C45 1.341(9) .
N5 Cu3 2.241(7) .
I1 Cu2 2.6432(9) .
I1 Cu1 2.6985(9) .
I2 Cu2 2.6501(10) .
I2 Cu1 2.6550(9) .
I3 Cu3 2.5883(10) 3_777
I3 Cu3 2.6056(10) .
Cu1 N2 2.030(5) 1_554
Cu1 N1 2.046(5) 3_666
Cu1 Cu2 2.6985(13) .
Cu2 N4 2.070(5) .
Cu2 N6 2.075(5) 3_666
Cu3 N3 2.070(6) .
Cu3 Cu3 2.5469(16) 3_777
Cu3 I3 2.5884(10) 3_777
N1 C1 1.340(8) .
N1 C5 1.344(8) .
N1 Cu1 2.046(5) 3_666
N2 C26 1.339(8) .
N2 C27 1.351(7) .
N2 Cu1 2.030(5) 1_556
N3 C20 1.330(8) .
N3 C19 1.355(8) .
N4 C28 1.323(8) .
N4 C32 1.350(8) .
N6 C51 1.334(7) .
N6 C52 1.335(8) .
N6 Cu2 2.076(5) 3_666
C1 C2 1.390(9) .
C2 C3 1.393(9) .
C3 C4 1.382(9) .
C4 C5 1.389(8) .
C4 C6 1.435(9) .
C6 C7 1.190(9) .
C7 C8 1.454(9) .
C8 C13 1.399(9) .
C8 C9 1.407(8) .
C9 C10 1.392(8) .
C10 C11 1.391(8) .
C10 C21 1.433(8) .
C11 C12 1.400(8) .
C12 C13 1.383(8) .
C12 C14 1.441(9) .
C14 C15 1.214(9) .
C15 C16 1.419(9) .
C16 C17 1.377(9) .
C16 C20 1.394(8) .
C17 C18 1.369(9) .
C18 C19 1.380(9) .
C21 C22 1.187(8) .
C22 C23 1.446(8) .
C23 C24 1.385(9) .
C23 C27 1.397(9) .
C24 C25 1.396(9) .
C25 C26 1.357(9) .
C28 C29 1.377(9) .
C29 C30 1.400(9) .
C30 C31 1.382(9) .
C31 C32 1.386(9) .
C31 C33 1.444(9) .
C33 C34 1.191(8) .
C34 C35 1.447(8) .
C35 C40 1.386(8) .
C35 C36 1.393(8) .
C36 C37 1.403(8) .
C37 C38 1.392(8) .
C37 C48 1.436(9) .
C38 C39 1.380(8) .
C39 C40 1.410(8) .
C39 C41 1.421(9) .
C41 C42 1.198(8) .
C42 C43 1.418(9) .
C43 C44 1.397(10) .
C43 C47 1.399(10) .
C45 C46 1.396(10) .
C46 C47 1.367(10) .
C48 C49 1.198(9) .
C49 C50 1.437(9) .
C50 C54 1.377(8) .
C50 C51 1.384(9) .
C52 C53 1.382(9) .
C53 C54 1.395(9) .
